data_4083396
loop_
_publ_author_name
'Yuan, Shifang'
'Wei, Xuehong'
'Tong, Hongbo'
'Zhang, Liping'
'Liu, Diansheng'
'Sun, Wen-Hua'

_publ_section_title
;
 \m2,\h1-N-[(N,N-Dimethylamino)dimethylsilyl]-2,6-diisopropylanilido Metal
 (Li, Zr, Hf) Compounds and the Catalytic Behaviors of the IVB Compounds
 in Ethylene (Co)Polymerization\x
;
_journal_issue 9
_journal_name_full Organometallics
_journal_page_first 2085
_journal_paper_doi 10.1021/om100044b
_journal_volume 29
_journal_year 2010
_chemical_formula_moiety 'C16 H29 Cl3 N2 Si Zr'
_chemical_formula_sum 'C16 H29 Cl3 N2 Si Zr'
_chemical_formula_weight 475.07
_chemical_name_systematic
; 
 bis[N-((dimethylamino)dimethylsilyl)-2,6-diisopropyl-
benzenamino] trichlorozirconium
;
_space_group_IT_number 2
_symmetry_cell_setting triclinic
_symmetry_space_group_name_Hall '-P 1'
_symmetry_space_group_name_H-M 'P -1'
_atom_sites_solution_hydrogens geom
_atom_sites_solution_primary direct
_atom_sites_solution_secondary difmap
_audit_creation_method SHELXL-97
_cell_angle_alpha 65.260(2)
_cell_angle_beta 85.408(3)
_cell_angle_gamma 81.493(3)
_cell_formula_units_Z 4
_cell_length_a 8.8636(18)
_cell_length_b 15.540(3)
_cell_length_c 17.668(4)
_cell_measurement_reflns_used 4726
_cell_measurement_temperature 203(2)
_cell_measurement_theta_max 27.2645
_cell_measurement_theta_min 2.324
_cell_volume 2185.5(8)
_computing_cell_refinement 'Rapid Auto(Rigaku 2001)'
_computing_data_collection 'Rapid Auto(Rigaku 2001)'
_computing_data_reduction 'Rapid Auto(Rigaku 2001)'
_computing_molecular_graphics 'XP in Siemens SHELXTL (Sheldrick, 1994)'
_computing_publication_material 'SHELX97 (Sheldrick, 1997)'
_computing_structure_refinement 'SHELXL-97 (Sheldrick, 1997)'
_computing_structure_solution 'SHELXS-97 (Sheldrick, 1990)'
_diffrn_ambient_temperature 203(2)
_diffrn_measured_fraction_theta_full 0.966
_diffrn_measured_fraction_theta_max 0.966
_diffrn_measurement_device_type 'Rigaku raxis Rapid IP Area Detector'
_diffrn_measurement_method '\w scans at fixed \c = 45\%'
_diffrn_radiation_monochromator graphite
_diffrn_radiation_source 'fine-focus sealed tube'
_diffrn_radiation_type MoK\a
_diffrn_radiation_wavelength 0.71073
_diffrn_reflns_av_R_equivalents 0.0183
_diffrn_reflns_av_sigmaI/netI 0.0436
_diffrn_reflns_limit_h_max 8
_diffrn_reflns_limit_h_min -10
_diffrn_reflns_limit_k_max 18
_diffrn_reflns_limit_k_min -17
_diffrn_reflns_limit_l_max 21
_diffrn_reflns_limit_l_min -17
_diffrn_reflns_number 8910
_diffrn_reflns_theta_full 25.01
_diffrn_reflns_theta_max 25.01
_diffrn_reflns_theta_min 1.27
_diffrn_standards_decay_% none
_diffrn_standards_interval_count none
_diffrn_standards_interval_time none
_diffrn_standards_number none
_exptl_absorpt_coefficient_mu 0.925
_exptl_absorpt_correction_T_max 0.8366
_exptl_absorpt_correction_T_min 0.7688
_exptl_absorpt_correction_type multi-scan
_exptl_absorpt_process_details sadabs
_exptl_crystal_colour yellow
_exptl_crystal_density_diffrn 1.444
_exptl_crystal_density_method 'not measured'
_exptl_crystal_description block
_exptl_crystal_F_000 976
_exptl_crystal_size_max 0.30
_exptl_crystal_size_mid 0.20
_exptl_crystal_size_min 0.20
_refine_diff_density_max 1.420
_refine_diff_density_min -0.481
_refine_diff_density_rms 0.097
_refine_ls_extinction_method none
_refine_ls_goodness_of_fit_ref 1.068
_refine_ls_hydrogen_treatment constr
_refine_ls_matrix_type full
_refine_ls_number_parameters 431
_refine_ls_number_reflns 7452
_refine_ls_number_restraints 0
_refine_ls_restrained_S_all 1.068
_refine_ls_R_factor_all 0.0475
_refine_ls_R_factor_gt 0.0417
_refine_ls_shift/su_max 0.001
_refine_ls_shift/su_mean 0.000
_refine_ls_structure_factor_coef Fsqd
_refine_ls_weighting_details 'calc w=1/[\s^2^(Fo^2^)+(0.0519P)^2^+3.3934P] where P=(Fo^2^+2Fc^2^)/3'
_refine_ls_weighting_scheme calc
_refine_ls_wR_factor_gt 0.1135
_refine_ls_wR_factor_ref 0.1168
_reflns_number_gt 6493
_reflns_number_total 7452
_reflns_threshold_expression >2sigma(I)
_cod_data_source_file om100044b_si_002.cif
_cod_data_source_block 6
_cod_depositor_comments
;
The following automatic conversions were performed:

'_symmetry_cell_setting' value 'Triclinic' changed to 'triclinic'
according to
/usr/data/users/saulius/automatic-downloads/retrospective/ACS/lib/dictionaries/cif_core.dic
dictionary named 'cif_core.dic' version 2.4.2 from 2011-04-26.

Automatic conversion script
Id: cif_fix_values 2281 2013-09-26 08:29:07Z andrius 
;
_cod_original_sg_symbol_H-M P-1
_cod_database_code 4083396

loop_
_symmetry_equiv_pos_as_xyz
'x, y, z'
'-x, -y, -z'

loop_
_atom_site_label
_atom_site_type_symbol
_atom_site_fract_x
_atom_site_fract_y
_atom_site_fract_z
_atom_site_U_iso_or_equiv
_atom_site_adp_type
_atom_site_occupancy
_atom_site_symmetry_multiplicity
_atom_site_calc_flag
_atom_site_refinement_flags
Zr1 Zr -0.03165(4) 0.61016(2) 1.04158(2) 0.02608(11) Uani 1 1 d .
Zr2 Zr 0.52057(4) 0.10081(2) 0.54644(2) 0.02774(12) Uani 1 1 d .
Cl1 Cl -0.02039(14) 0.56445(7) 1.18865(6) 0.0441(3) Uani 1 1 d .
Cl2 Cl -0.30224(12) 0.64776(8) 1.03036(8) 0.0479(3) Uani 1 1 d .
Cl3 Cl 0.02923(12) 0.41918(6) 1.09150(6) 0.0354(2) Uani 1 1 d .
Cl4 Cl 0.46416(15) 0.06225(8) 0.69085(6) 0.0461(3) Uani 1 1 d .
Cl5 Cl 0.55593(13) 0.07351(7) 0.41140(6) 0.0393(2) Uani 1 1 d .
Cl6 Cl 0.79074(12) 0.07636(8) 0.55479(7) 0.0464(3) Uani 1 1 d .
N1 N 0.0084(3) 0.7476(2) 0.99918(17) 0.0237(6) Uani 1 1 d .
N2 N 0.2377(4) 0.6169(2) 1.02693(18) 0.0271(7) Uani 1 1 d .
N3 N 0.5086(3) 0.2457(2) 0.49989(17) 0.0262(7) Uani 1 1 d .
N4 N 0.2610(4) 0.1709(2) 0.5099(2) 0.0371(8) Uani 1 1 d .
Si1 Si 0.20379(12) 0.74155(7) 1.00841(7) 0.0284(2) Uani 1 1 d .
Si2 Si 0.31452(12) 0.28541(8) 0.48949(7) 0.0313(2) Uani 1 1 d .
C1 C -0.0993(4) 0.8341(3) 0.9725(2) 0.0277(8) Uani 1 1 d .
C2 C -0.1411(5) 0.8807(3) 0.8879(2) 0.0339(9) Uani 1 1 d .
C3 C -0.2511(5) 0.9603(3) 0.8645(3) 0.0416(10) Uani 1 1 d .
H3 H -0.2798 0.9919 0.8084 0.050 Uiso 1 1 calc R
C4 C -0.3191(5) 0.9940(3) 0.9213(3) 0.0464(11) Uani 1 1 d .
H4 H -0.3947 1.0472 0.9042 0.056 Uiso 1 1 calc R
C5 C -0.2760(5) 0.9496(3) 1.0030(3) 0.0417(10) Uani 1 1 d .
H5 H -0.3212 0.9737 1.0413 0.050 Uiso 1 1 calc R
C6 C -0.1664(4) 0.8693(3) 1.0303(2) 0.0318(8) Uani 1 1 d .
C7 C -0.1300(5) 0.8219(3) 1.1226(3) 0.0396(10) Uani 1 1 d .
H7 H -0.0455 0.7697 1.1308 0.048 Uiso 1 1 calc R
C8 C -0.2679(6) 0.7774(4) 1.1754(3) 0.0560(13) Uani 1 1 d .
H8A H -0.3516 0.8274 1.1698 0.084 Uiso 1 1 calc R
H8B H -0.2397 0.7438 1.2334 0.084 Uiso 1 1 calc R
H8C H -0.2994 0.7328 1.1562 0.084 Uiso 1 1 calc R
C9 C -0.0772(6) 0.8912(4) 1.1529(3) 0.0570(13) Uani 1 1 d .
H9A H 0.0031 0.9234 1.1159 0.085 Uiso 1 1 calc R
H9B H -0.0387 0.8561 1.2089 0.085 Uiso 1 1 calc R
H9C H -0.1625 0.9381 1.1531 0.085 Uiso 1 1 calc R
C10 C -0.0739(5) 0.8480(3) 0.8215(2) 0.0421(10) Uani 1 1 d .
H10 H 0.0040 0.7922 0.8476 0.051 Uiso 1 1 calc R
C11 C -0.1969(7) 0.8169(4) 0.7859(3) 0.0643(16) Uani 1 1 d .
H11A H -0.2490 0.7697 0.8311 0.097 Uiso 1 1 calc R
H11B H -0.1499 0.7895 0.7482 0.097 Uiso 1 1 calc R
H11C H -0.2697 0.8719 0.7559 0.097 Uiso 1 1 calc R
C12 C 0.0047(7) 0.9271(3) 0.7516(3) 0.0593(14) Uani 1 1 d .
H12A H -0.0693 0.9831 0.7262 0.089 Uiso 1 1 calc R
H12B H 0.0469 0.9046 0.7098 0.089 Uiso 1 1 calc R
H12C H 0.0861 0.9435 0.7748 0.089 Uiso 1 1 calc R
C13 C 0.3037(6) 0.8194(3) 0.9151(3) 0.0518(12) Uani 1 1 d .
H13A H 0.2800 0.8083 0.8675 0.078 Uiso 1 1 calc R
H13B H 0.4128 0.8053 0.9238 0.078 Uiso 1 1 calc R
H13C H 0.2708 0.8857 0.9047 0.078 Uiso 1 1 calc R
C14 C 0.2660(6) 0.7558(4) 1.0992(3) 0.0533(13) Uani 1 1 d .
H14A H 0.2421 0.8221 1.0909 0.080 Uiso 1 1 calc R
H14B H 0.3752 0.7370 1.1054 0.080 Uiso 1 1 calc R
H14C H 0.2135 0.7158 1.1491 0.080 Uiso 1 1 calc R
C15 C 0.3120(5) 0.6042(3) 0.9518(3) 0.0423(10) Uani 1 1 d .
H15A H 0.4179 0.6151 0.9473 0.063 Uiso 1 1 calc R
H15B H 0.2591 0.6496 0.9020 0.063 Uiso 1 1 calc R
H15C H 0.3067 0.5398 0.9578 0.063 Uiso 1 1 calc R
C16 C 0.3294(5) 0.5505(3) 1.0996(3) 0.0470(11) Uani 1 1 d .
H16A H 0.3281 0.4854 1.1063 0.070 Uiso 1 1 calc R
H16B H 0.2865 0.5572 1.1494 0.070 Uiso 1 1 calc R
H16C H 0.4337 0.5652 1.0909 0.070 Uiso 1 1 calc R
C17 C 0.6226(4) 0.3090(3) 0.4817(2) 0.0264(8) Uani 1 1 d .
C18 C 0.6895(4) 0.3466(3) 0.4006(2) 0.0309(8) Uani 1 1 d .
C19 C 0.8005(5) 0.4067(3) 0.3849(3) 0.0421(10) Uani 1 1 d .
H19 H 0.8460 0.4315 0.3315 0.051 Uiso 1 1 calc R
C20 C 0.8456(5) 0.4311(3) 0.4448(3) 0.0440(11) Uani 1 1 d .
H20 H 0.9198 0.4727 0.4323 0.053 Uiso 1 1 calc R
C21 C 0.7812(5) 0.3940(3) 0.5236(3) 0.0402(10) Uani 1 1 d .
H21 H 0.8141 0.4097 0.5649 0.048 Uiso 1 1 calc R
C22 C 0.6691(5) 0.3340(3) 0.5437(2) 0.0321(8) Uani 1 1 d .
C23 C 0.6068(5) 0.2937(3) 0.6326(2) 0.0375(9) Uani 1 1 d .
H23 H 0.5214 0.2581 0.6349 0.045 Uiso 1 1 calc R
C24 C 0.7297(6) 0.2243(3) 0.6916(3) 0.0537(13) Uani 1 1 d .
H24A H 0.7658 0.1734 0.6740 0.081 Uiso 1 1 calc R
H24B H 0.6873 0.1974 0.7478 0.081 Uiso 1 1 calc R
H24C H 0.8142 0.2581 0.6905 0.081 Uiso 1 1 calc R
C25 C 0.5453(6) 0.3739(4) 0.6621(3) 0.0548(13) Uani 1 1 d .
H25A H 0.6298 0.4038 0.6678 0.082 Uiso 1 1 calc R
H25B H 0.4926 0.3465 0.7155 0.082 Uiso 1 1 calc R
H25C H 0.4750 0.4214 0.6215 0.082 Uiso 1 1 calc R
C26 C 0.6484(5) 0.3217(3) 0.3314(2) 0.0361(9) Uani 1 1 d .
H26 H 0.5622 0.2833 0.3515 0.043 Uiso 1 1 calc R
C27 C 0.5983(6) 0.4107(3) 0.2531(3) 0.0509(12) Uani 1 1 d .
H27A H 0.5174 0.4508 0.2677 0.076 Uiso 1 1 calc R
H27B H 0.5614 0.3917 0.2129 0.076 Uiso 1 1 calc R
H27C H 0.6844 0.4460 0.2291 0.076 Uiso 1 1 calc R
C28 C 0.7838(5) 0.2607(3) 0.3102(3) 0.0475(11) Uani 1 1 d .
H28A H 0.8672 0.2986 0.2864 0.071 Uiso 1 1 calc R
H28B H 0.7524 0.2393 0.2702 0.071 Uiso 1 1 calc R
H28C H 0.8173 0.2056 0.3605 0.071 Uiso 1 1 calc R
C29 C 0.2585(6) 0.3767(4) 0.3857(3) 0.0629(15) Uani 1 1 d .
H29A H 0.3032 0.4342 0.3746 0.094 Uiso 1 1 calc R
H29B H 0.1482 0.3911 0.3838 0.094 Uiso 1 1 calc R
H29C H 0.2944 0.3529 0.3438 0.094 Uiso 1 1 calc R
C30 C 0.2281(6) 0.3263(4) 0.5692(4) 0.0636(15) Uani 1 1 d .
H30A H 0.2514 0.2767 0.6243 0.095 Uiso 1 1 calc R
H30B H 0.1184 0.3401 0.5627 0.095 Uiso 1 1 calc R
H30C H 0.2692 0.3836 0.5625 0.095 Uiso 1 1 calc R
C31 C 0.2036(7) 0.1683(4) 0.4340(4) 0.0734(19) Uani 1 1 d .
H31A H 0.1883 0.1034 0.4456 0.110 Uiso 1 1 calc R
H31B H 0.2777 0.1901 0.3887 0.110 Uiso 1 1 calc R
H31C H 0.1076 0.2096 0.4184 0.110 Uiso 1 1 calc R
C32 C 0.1447(6) 0.1340(4) 0.5781(4) 0.0728(17) Uani 1 1 d .
H32A H 0.0501 0.1771 0.5638 0.109 Uiso 1 1 calc R
H32B H 0.1818 0.1299 0.6298 0.109 Uiso 1 1 calc R
H32C H 0.1266 0.0711 0.5848 0.109 Uiso 1 1 calc R

loop_
_atom_site_aniso_label
_atom_site_aniso_U_11
_atom_site_aniso_U_22
_atom_site_aniso_U_33
_atom_site_aniso_U_23
_atom_site_aniso_U_13
_atom_site_aniso_U_12
Zr1 0.0266(2) 0.02238(19) 0.0286(2) -0.00980(15) 0.00040(14) -0.00397(14)
Zr2 0.0316(2) 0.0245(2) 0.0276(2) -0.01000(15) -0.00548(15) -0.00450(15)
Cl1 0.0634(7) 0.0370(5) 0.0277(5) -0.0093(4) 0.0076(5) -0.0108(5)
Cl2 0.0278(5) 0.0460(6) 0.0754(8) -0.0305(6) -0.0005(5) -0.0045(5)
Cl3 0.0499(6) 0.0235(4) 0.0306(5) -0.0086(4) -0.0073(4) -0.0021(4)
Cl4 0.0688(8) 0.0410(6) 0.0286(5) -0.0121(4) -0.0017(5) -0.0138(5)
Cl5 0.0599(7) 0.0312(5) 0.0296(5) -0.0124(4) 0.0033(4) -0.0167(5)
Cl6 0.0336(6) 0.0452(6) 0.0618(7) -0.0228(5) -0.0123(5) -0.0006(5)
N1 0.0258(16) 0.0214(15) 0.0229(15) -0.0081(12) -0.0018(12) -0.0023(12)
N2 0.0308(17) 0.0198(15) 0.0283(16) -0.0086(13) -0.0018(13) 0.0013(13)
N3 0.0296(17) 0.0271(16) 0.0212(15) -0.0087(13) 0.0002(12) -0.0055(13)
N4 0.0323(18) 0.0330(18) 0.047(2) -0.0154(16) -0.0080(15) -0.0059(15)
Si1 0.0280(5) 0.0236(5) 0.0342(6) -0.0120(4) -0.0022(4) -0.0041(4)
Si2 0.0276(6) 0.0308(6) 0.0349(6) -0.0132(5) 0.0000(4) -0.0030(4)
C1 0.0222(18) 0.0248(18) 0.036(2) -0.0117(16) -0.0025(15) -0.0030(15)
C2 0.036(2) 0.0269(19) 0.037(2) -0.0110(17) -0.0074(17) -0.0008(17)
C3 0.043(2) 0.032(2) 0.043(2) -0.0090(19) -0.014(2) 0.0020(19)
C4 0.035(2) 0.032(2) 0.064(3) -0.013(2) -0.006(2) 0.0058(19)
C5 0.033(2) 0.036(2) 0.057(3) -0.024(2) 0.005(2) 0.0026(18)
C6 0.031(2) 0.0277(19) 0.039(2) -0.0150(17) 0.0023(17) -0.0060(16)
C7 0.044(2) 0.038(2) 0.040(2) -0.0218(19) 0.0044(19) -0.0005(19)
C8 0.065(3) 0.061(3) 0.038(3) -0.018(2) 0.014(2) -0.010(3)
C9 0.064(3) 0.060(3) 0.061(3) -0.040(3) -0.006(3) -0.002(3)
C10 0.059(3) 0.034(2) 0.029(2) -0.0113(18) -0.0129(19) 0.008(2)
C11 0.086(4) 0.050(3) 0.062(3) -0.029(3) -0.036(3) 0.013(3)
C12 0.082(4) 0.046(3) 0.035(2) -0.007(2) 0.001(2) 0.008(3)
C13 0.047(3) 0.036(2) 0.061(3) -0.007(2) 0.006(2) -0.014(2)
C14 0.045(3) 0.069(3) 0.063(3) -0.045(3) -0.015(2) -0.001(2)
C15 0.039(2) 0.044(2) 0.054(3) -0.030(2) 0.010(2) -0.010(2)
C16 0.037(2) 0.035(2) 0.053(3) -0.002(2) -0.013(2) -0.0006(19)
C17 0.0227(18) 0.0262(18) 0.0265(19) -0.0076(15) -0.0008(14) -0.0020(15)
C18 0.028(2) 0.0267(19) 0.033(2) -0.0086(16) 0.0045(16) -0.0018(16)
C19 0.038(2) 0.037(2) 0.044(2) -0.011(2) 0.0101(19) -0.0091(19)
C20 0.034(2) 0.039(2) 0.060(3) -0.020(2) 0.009(2) -0.0137(19)
C21 0.035(2) 0.037(2) 0.052(3) -0.020(2) -0.0042(19) -0.0068(18)
C22 0.035(2) 0.0252(19) 0.034(2) -0.0102(16) -0.0016(16) -0.0021(16)
C23 0.049(3) 0.035(2) 0.032(2) -0.0151(18) -0.0011(18) -0.0145(19)
C24 0.077(4) 0.046(3) 0.038(2) -0.014(2) -0.018(2) -0.010(3)
C25 0.069(3) 0.056(3) 0.056(3) -0.039(3) 0.015(2) -0.020(3)
C26 0.035(2) 0.039(2) 0.029(2) -0.0100(18) 0.0030(17) -0.0034(18)
C27 0.056(3) 0.057(3) 0.029(2) -0.010(2) 0.003(2) 0.000(2)
C28 0.054(3) 0.048(3) 0.040(2) -0.021(2) 0.003(2) 0.001(2)
C29 0.044(3) 0.052(3) 0.061(3) 0.004(3) -0.003(2) 0.007(2)
C30 0.040(3) 0.086(4) 0.091(4) -0.066(4) 0.000(3) 0.003(3)
C31 0.071(4) 0.065(3) 0.108(5) -0.059(4) -0.060(4) 0.025(3)
C32 0.038(3) 0.056(3) 0.097(4) -0.003(3) 0.010(3) -0.015(2)

loop_
_atom_type_symbol
_atom_type_description
_atom_type_scat_dispersion_real
_atom_type_scat_dispersion_imag
_atom_type_scat_source
C C 0.0033 0.0016 'International Tables Vol C Tables 4.2.6.8 and 6.1.1.4'
H H 0.0000 0.0000 'International Tables Vol C Tables 4.2.6.8 and 6.1.1.4'
N N 0.0061 0.0033 'International Tables Vol C Tables 4.2.6.8 and 6.1.1.4'
Si Si 0.0817 0.0704 'International Tables Vol C Tables 4.2.6.8 and 6.1.1.4'
Cl Cl 0.1484 0.1585 'International Tables Vol C Tables 4.2.6.8 and 6.1.1.4'
Zr Zr -2.9673 0.5597 'International Tables Vol C Tables 4.2.6.8 and 6.1.1.4'

loop_
_geom_angle_atom_site_label_1
_geom_angle_atom_site_label_2
_geom_angle_atom_site_label_3
_geom_angle
_geom_angle_site_symmetry_1
_geom_angle_site_symmetry_3
N1 Zr1 Cl2 94.79(9) . .
N1 Zr1 N2 70.58(11) . .
Cl2 Zr1 N2 164.43(8) . .
N1 Zr1 Cl1 99.74(8) . .
Cl2 Zr1 Cl1 97.19(4) . .
N2 Zr1 Cl1 90.72(8) . .
N1 Zr1 Cl3 103.89(8) . 2_567
Cl2 Zr1 Cl3 87.89(4) . 2_567
N2 Zr1 Cl3 90.49(7) . 2_567
Cl1 Zr1 Cl3 155.33(4) . 2_567
N1 Zr1 Cl3 158.54(9) . .
Cl2 Zr1 Cl3 106.40(4) . .
N2 Zr1 Cl3 88.00(7) . .
Cl1 Zr1 Cl3 81.26(3) . .
Cl3 Zr1 Cl3 74.15(3) 2_567 .
N1 Zr1 Si1 34.18(8) . .
Cl2 Zr1 Si1 128.83(4) . .
N2 Zr1 Si1 37.18(7) . .
Cl1 Zr1 Si1 91.04(4) . .
Cl3 Zr1 Si1 104.56(3) 2_567 .
Cl3 Zr1 Si1 124.76(3) . .
N3 Zr2 Cl6 93.74(9) . .
N3 Zr2 Cl4 101.00(8) . .
Cl6 Zr2 Cl4 97.45(4) . .
N3 Zr2 N4 70.77(12) . .
Cl6 Zr2 N4 163.43(9) . .
Cl4 Zr2 N4 91.45(9) . .
N3 Zr2 Cl5 101.16(8) . .
Cl6 Zr2 Cl5 87.28(4) . .
Cl4 Zr2 Cl5 156.97(4) . .
N4 Zr2 Cl5 89.97(9) . .
N3 Zr2 Cl5 161.28(9) . 2_656
Cl6 Zr2 Cl5 104.22(4) . 2_656
Cl4 Zr2 Cl5 82.12(4) . 2_656
N4 Zr2 Cl5 90.79(8) . 2_656
Cl5 Zr2 Cl5 74.88(4) . 2_656
N3 Zr2 Si2 34.34(9) . .
Cl6 Zr2 Si2 128.07(4) . .
Cl4 Zr2 Si2 93.54(4) . .
N4 Zr2 Si2 36.88(8) . .
Cl5 Zr2 Si2 101.26(3) . .
Cl5 Zr2 Si2 127.57(4) 2_656 .
Zr1 Cl3 Zr1 105.85(3) 2_567 .
Zr2 Cl5 Zr2 105.12(3) . 2_656
C1 N1 Si1 125.6(2) . .
C1 N1 Zr1 129.3(2) . .
Si1 N1 Zr1 104.98(14) . .
C16 N2 C15 106.7(3) . .
C16 N2 Si1 118.0(3) . .
C15 N2 Si1 111.1(2) . .
C16 N2 Zr1 115.9(2) . .
C15 N2 Zr1 115.1(2) . .
Si1 N2 Zr1 89.60(12) . .
C17 N3 Si2 123.0(2) . .
C17 N3 Zr2 132.7(2) . .
Si2 N3 Zr2 104.22(15) . .
C31 N4 C32 107.1(4) . .
C31 N4 Si2 111.9(3) . .
C32 N4 Si2 116.5(3) . .
C31 N4 Zr2 116.4(3) . .
C32 N4 Zr2 115.2(3) . .
Si2 N4 Zr2 89.30(14) . .
N1 Si1 N2 92.94(14) . .
N1 Si1 C13 115.56(19) . .
N2 Si1 C13 113.63(19) . .
N1 Si1 C14 116.42(19) . .
N2 Si1 C14 109.3(2) . .
C13 Si1 C14 108.2(3) . .
N1 Si1 Zr1 40.85(10) . .
N2 Si1 Zr1 53.22(10) . .
C13 Si1 Zr1 135.25(17) . .
C14 Si1 Zr1 116.47(18) . .
N3 Si2 N4 94.58(15) . .
N3 Si2 C29 114.8(2) . .
N4 Si2 C29 112.9(2) . .
N3 Si2 C30 114.9(2) . .
N4 Si2 C30 110.0(2) . .
C29 Si2 C30 109.0(3) . .
N3 Si2 Zr2 41.44(10) . .
N4 Si2 Zr2 53.81(11) . .
C29 Si2 Zr2 132.89(18) . .
C30 Si2 Zr2 118.01(19) . .
C6 C1 C2 120.1(3) . .
C6 C1 N1 120.6(3) . .
C2 C1 N1 119.2(3) . .
C3 C2 C1 118.4(4) . .
C3 C2 C10 118.1(4) . .
C1 C2 C10 123.5(3) . .
C4 C3 C2 121.7(4) . .
C4 C3 H3 119.2 . .
C2 C3 H3 119.2 . .
C5 C4 C3 119.7(4) . .
C5 C4 H4 120.2 . .
C3 C4 H4 120.2 . .
C4 C5 C6 121.3(4) . .
C4 C5 H5 119.3 . .
C6 C5 H5 119.3 . .
C5 C6 C1 118.9(4) . .
C5 C6 C7 117.9(4) . .
C1 C6 C7 123.2(3) . .
C6 C7 C9 112.1(4) . .
C6 C7 C8 111.1(4) . .
C9 C7 C8 110.2(4) . .
C6 C7 H7 107.8 . .
C9 C7 H7 107.8 . .
C8 C7 H7 107.8 . .
C7 C8 H8A 109.5 . .
C7 C8 H8B 109.5 . .
H8A C8 H8B 109.5 . .
C7 C8 H8C 109.5 . .
H8A C8 H8C 109.5 . .
H8B C8 H8C 109.5 . .
C7 C9 H9A 109.5 . .
C7 C9 H9B 109.5 . .
H9A C9 H9B 109.5 . .
C7 C9 H9C 109.5 . .
H9A C9 H9C 109.5 . .
H9B C9 H9C 109.5 . .
C2 C10 C11 110.7(4) . .
C2 C10 C12 110.9(4) . .
C11 C10 C12 110.6(4) . .
C2 C10 H10 108.2 . .
C11 C10 H10 108.2 . .
C12 C10 H10 108.2 . .
C10 C11 H11A 109.5 . .
C10 C11 H11B 109.5 . .
H11A C11 H11B 109.5 . .
C10 C11 H11C 109.5 . .
H11A C11 H11C 109.5 . .
H11B C11 H11C 109.5 . .
C10 C12 H12A 109.5 . .
C10 C12 H12B 109.5 . .
H12A C12 H12B 109.5 . .
C10 C12 H12C 109.5 . .
H12A C12 H12C 109.5 . .
H12B C12 H12C 109.5 . .
Si1 C13 H13A 109.5 . .
Si1 C13 H13B 109.5 . .
H13A C13 H13B 109.5 . .
Si1 C13 H13C 109.5 . .
H13A C13 H13C 109.5 . .
H13B C13 H13C 109.5 . .
Si1 C14 H14A 109.5 . .
Si1 C14 H14B 109.5 . .
H14A C14 H14B 109.5 . .
Si1 C14 H14C 109.5 . .
H14A C14 H14C 109.5 . .
H14B C14 H14C 109.5 . .
N2 C15 H15A 109.5 . .
N2 C15 H15B 109.5 . .
H15A C15 H15B 109.5 . .
N2 C15 H15C 109.5 . .
H15A C15 H15C 109.5 . .
H15B C15 H15C 109.5 . .
N2 C16 H16A 109.5 . .
N2 C16 H16B 109.5 . .
H16A C16 H16B 109.5 . .
N2 C16 H16C 109.5 . .
H16A C16 H16C 109.5 . .
H16B C16 H16C 109.5 . .
C22 C17 C18 119.5(3) . .
C22 C17 N3 120.8(3) . .
C18 C17 N3 119.6(3) . .
C19 C18 C17 118.5(4) . .
C19 C18 C26 118.7(4) . .
C17 C18 C26 122.8(3) . .
C20 C19 C18 122.0(4) . .
C20 C19 H19 119.0 . .
C18 C19 H19 119.0 . .
C19 C20 C21 119.3(4) . .
C19 C20 H20 120.3 . .
C21 C20 H20 120.3 . .
C20 C21 C22 121.8(4) . .
C20 C21 H21 119.1 . .
C22 C21 H21 119.1 . .
C21 C22 C17 118.7(4) . .
C21 C22 C23 118.7(4) . .
C17 C22 C23 122.5(3) . .
C22 C23 C24 110.4(4) . .
C22 C23 C25 111.9(3) . .
C24 C23 C25 109.7(4) . .
C22 C23 H23 108.3 . .
C24 C23 H23 108.3 . .
C25 C23 H23 108.3 . .
C23 C24 H24A 109.5 . .
C23 C24 H24B 109.5 . .
H24A C24 H24B 109.5 . .
C23 C24 H24C 109.5 . .
H24A C24 H24C 109.5 . .
H24B C24 H24C 109.5 . .
C23 C25 H25A 109.5 . .
C23 C25 H25B 109.5 . .
H25A C25 H25B 109.5 . .
C23 C25 H25C 109.5 . .
H25A C25 H25C 109.5 . .
H25B C25 H25C 109.5 . .
C18 C26 C27 112.1(4) . .
C18 C26 C28 110.4(3) . .
C27 C26 C28 110.0(3) . .
C18 C26 H26 108.1 . .
C27 C26 H26 108.1 . .
C28 C26 H26 108.1 . .
C26 C27 H27A 109.5 . .
C26 C27 H27B 109.5 . .
H27A C27 H27B 109.5 . .
C26 C27 H27C 109.5 . .
H27A C27 H27C 109.5 . .
H27B C27 H27C 109.5 . .
C26 C28 H28A 109.5 . .
C26 C28 H28B 109.5 . .
H28A C28 H28B 109.5 . .
C26 C28 H28C 109.5 . .
H28A C28 H28C 109.5 . .
H28B C28 H28C 109.5 . .
Si2 C29 H29A 109.5 . .
Si2 C29 H29B 109.5 . .
H29A C29 H29B 109.5 . .
Si2 C29 H29C 109.5 . .
H29A C29 H29C 109.5 . .
H29B C29 H29C 109.5 . .
Si2 C30 H30A 109.5 . .
Si2 C30 H30B 109.5 . .
H30A C30 H30B 109.5 . .
Si2 C30 H30C 109.5 . .
H30A C30 H30C 109.5 . .
H30B C30 H30C 109.5 . .
N4 C31 H31A 109.5 . .
N4 C31 H31B 109.5 . .
H31A C31 H31B 109.5 . .
N4 C31 H31C 109.5 . .
H31A C31 H31C 109.5 . .
H31B C31 H31C 109.5 . .
N4 C32 H32A 109.5 . .
N4 C32 H32B 109.5 . .
H32A C32 H32B 109.5 . .
N4 C32 H32C 109.5 . .
H32A C32 H32C 109.5 . .
H32B C32 H32C 109.5 . .

loop_
_geom_bond_atom_site_label_1
_geom_bond_atom_site_label_2
_geom_bond_distance
_geom_bond_site_symmetry_2
Zr1 N1 2.023(3) .
Zr1 Cl2 2.3869(12) .
Zr1 N2 2.394(3) .
Zr1 Cl1 2.3962(11) .
Zr1 Cl3 2.5736(11) 2_567
Zr1 Cl3 2.6997(11) .
Zr1 Si1 2.9886(12) .
Zr2 N3 2.038(3) .
Zr2 Cl6 2.3752(12) .
Zr2 Cl4 2.3926(12) .
Zr2 N4 2.409(3) .
Zr2 Cl5 2.5804(11) .
Zr2 Cl5 2.6697(11) 2_656
Zr2 Si2 2.9843(12) .
Cl3 Zr1 2.5736(11) 2_567
Cl5 Zr2 2.6697(11) 2_656
N1 C1 1.450(4) .
N1 Si1 1.738(3) .
N2 C16 1.478(5) .
N2 C15 1.508(5) .
N2 Si1 1.806(3) .
N3 C17 1.438(5) .
N3 Si2 1.737(3) .
N4 C31 1.489(6) .
N4 C32 1.498(6) .
N4 Si2 1.791(3) .
Si1 C13 1.838(5) .
Si1 C14 1.844(4) .
Si2 C29 1.839(5) .
Si2 C30 1.846(5) .
C1 C6 1.404(5) .
C1 C2 1.413(5) .
C2 C3 1.389(6) .
C2 C10 1.514(6) .
C3 C4 1.376(6) .
C3 H3 0.9400 .
C4 C5 1.372(6) .
C4 H4 0.9400 .
C5 C6 1.394(6) .
C5 H5 0.9400 .
C6 C7 1.521(6) .
C7 C9 1.528(6) .
C7 C8 1.540(6) .
C7 H7 0.9900 .
C8 H8A 0.9700 .
C8 H8B 0.9700 .
C8 H8C 0.9700 .
C9 H9A 0.9700 .
C9 H9B 0.9700 .
C9 H9C 0.9700 .
C10 C11 1.529(7) .
C10 C12 1.538(7) .
C10 H10 0.9900 .
C11 H11A 0.9700 .
C11 H11B 0.9700 .
C11 H11C 0.9700 .
C12 H12A 0.9700 .
C12 H12B 0.9700 .
C12 H12C 0.9700 .
C13 H13A 0.9700 .
C13 H13B 0.9700 .
C13 H13C 0.9700 .
C14 H14A 0.9700 .
C14 H14B 0.9700 .
C14 H14C 0.9700 .
C15 H15A 0.9700 .
C15 H15B 0.9700 .
C15 H15C 0.9700 .
C16 H16A 0.9700 .
C16 H16B 0.9700 .
C16 H16C 0.9700 .
C17 C22 1.413(5) .
C17 C18 1.418(5) .
C18 C19 1.389(6) .
C18 C26 1.512(6) .
C19 C20 1.367(6) .
C19 H19 0.9400 .
C20 C21 1.377(6) .
C20 H20 0.9400 .
C21 C22 1.387(6) .
C21 H21 0.9400 .
C22 C23 1.518(5) .
C23 C24 1.526(6) .
C23 C25 1.556(6) .
C23 H23 0.9900 .
C24 H24A 0.9700 .
C24 H24B 0.9700 .
C24 H24C 0.9700 .
C25 H25A 0.9700 .
C25 H25B 0.9700 .
C25 H25C 0.9700 .
C26 C27 1.529(6) .
C26 C28 1.540(6) .
C26 H26 0.9900 .
C27 H27A 0.9700 .
C27 H27B 0.9700 .
C27 H27C 0.9700 .
C28 H28A 0.9700 .
C28 H28B 0.9700 .
C28 H28C 0.9700 .
C29 H29A 0.9700 .
C29 H29B 0.9700 .
C29 H29C 0.9700 .
C30 H30A 0.9700 .
C30 H30B 0.9700 .
C30 H30C 0.9700 .
C31 H31A 0.9700 .
C31 H31B 0.9700 .
C31 H31C 0.9700 .
C32 H32A 0.9700 .
C32 H32B 0.9700 .
C32 H32C 0.9700 .
